data_2011853
loop_
_publ_author_name
'Hubin, Timothy J.'
'Tyryshkin, Nickolay'
'Alcock, Nathaniel W.'
'Busch, Daryle H.'

_publ_section_title
;
 <i>trans</i>-Dioxocyclam (1,4,8,11-tetraazacyclotetradecane-2,9-dione)
 dihydrate and its Ni^II^ complex
;
_journal_issue 4
_journal_name_full 'Acta Crystallographica Section C'
_journal_page_first 359
_journal_page_last 362
_journal_paper_doi 10.1107/S0108270100020308
_journal_volume 57
_journal_year 2001
_chemical_formula_iupac '[Ni (C10 H18 N4 O2)] , 2H2 O'
_chemical_formula_moiety 'C10 H18 N4 Ni O2 , 2H2 O'
_chemical_formula_sum 'C10 H22 N4 Ni O4'
_chemical_formula_weight 321.03
_chemical_name_systematic
;
(1,4,8,11-tetraazacyclotetradecane-2,9-dione-\k^4^N)nickel(II) dihydrate
;
_space_group_IT_number 15
_symmetry_cell_setting monoclinic
_symmetry_space_group_name_Hall '-C 2yc'
_symmetry_space_group_name_H-M 'C 1 2/c 1'
_audit_creation_method SHELXL97
_cell_angle_alpha 90
_cell_angle_beta 112.205(2)
_cell_angle_gamma 90
_cell_formula_units_Z 4
_cell_length_a 20.861(3)
_cell_length_b 7.3385(10)
_cell_length_c 9.6130(13)
_cell_measurement_reflns_used 1275
_cell_measurement_temperature 180(2)
_cell_measurement_theta_max 20
_cell_measurement_theta_min 3
_cell_volume 1362.5(3)
_computing_cell_refinement 'SAINT (Siemens, 1995)'
_computing_data_collection 'SMART (Siemens, 1994)'
_computing_data_reduction SAINT
_computing_molecular_graphics 'SHELXTL (Sheldrick, 1997b)'
_computing_publication_material SHELXTL
_computing_structure_refinement 'SHELXL97 (Sheldrick, 1997a)'
_computing_structure_solution 'SHELXS97 (Sheldrick, 1997a)'
_diffrn_ambient_temperature 180(2)
_diffrn_detector_area_resol_mean 8.192
_diffrn_measured_fraction_theta_full .996
_diffrn_measured_fraction_theta_max .996
_diffrn_measurement_device_type 'Siemens SMART CCD area-detector'
_diffrn_measurement_method \w
_diffrn_radiation_monochromator graphite
_diffrn_radiation_source 'normal-focus sealed tube'
_diffrn_radiation_type MoK\a
_diffrn_radiation_wavelength .71073
_diffrn_reflns_av_R_equivalents .073
_diffrn_reflns_av_sigmaI/netI .095
_diffrn_reflns_limit_h_max 24
_diffrn_reflns_limit_h_min -24
_diffrn_reflns_limit_k_max 8
_diffrn_reflns_limit_k_min -6
_diffrn_reflns_limit_l_max 11
_diffrn_reflns_limit_l_min -11
_diffrn_reflns_number 3255
_diffrn_reflns_theta_full 25.00
_diffrn_reflns_theta_max 25.00
_diffrn_reflns_theta_min 2.97
_diffrn_standards_decay_% none
_exptl_absorpt_coefficient_mu 1.441
_exptl_absorpt_correction_T_max .96
_exptl_absorpt_correction_T_min .67
_exptl_absorpt_correction_type \y-scan
_exptl_absorpt_process_details '(SADABS; Sheldrick, 1996)'
_exptl_crystal_colour red
_exptl_crystal_density_diffrn 1.565
_exptl_crystal_density_method 'not measured'
_exptl_crystal_description plate
_exptl_crystal_F_000 680
_exptl_crystal_size_max .40
_exptl_crystal_size_mid .15
_exptl_crystal_size_min .04
_refine_diff_density_max .90
_refine_diff_density_min -.53
_refine_ls_extinction_method none
_refine_ls_goodness_of_fit_ref 1.040
_refine_ls_hydrogen_treatment mixed
_refine_ls_matrix_type full
_refine_ls_number_parameters 91
_refine_ls_number_reflns 1193
_refine_ls_number_restraints 0
_refine_ls_restrained_S_all 1.040
_refine_ls_R_factor_all .107
_refine_ls_R_factor_gt .060
_refine_ls_shift/su_max .025
_refine_ls_shift/su_mean .002
_refine_ls_structure_factor_coef Fsqd
_refine_ls_weighting_details 'calc w = 1/[\s^2^(Fo^2^)+(0.079P)^2^] where P=(Fo^2^+2Fc^2^)/3'
_refine_ls_weighting_scheme calc
_refine_ls_wR_factor_ref .153
_reflns_number_gt 799
_reflns_number_total 1193
_reflns_threshold_expression I>2\s(I)
_cod_data_source_file bm1440.cif
_cod_data_source_block II
_cod_depositor_comments
;
 Marking attached hydrogen atoms.

 Antanas Vaitkus,
 2018-02-05

The following automatic conversions were performed:
'_symmetry_cell_setting' value 'Monoclinic' changed to 'monoclinic'
according to '/home/saulius/struct/CIF-dictionaries/cif_core.dic'
dictionary named 'cif_core.dic' version 2.4.1 from 2010-06-29.

Automatic conversion script
Id: cif_fix_enum 1527 2010-12-29 10:47:43Z saulius 

The following automatic conversions were performed:

'_symmetry_cell_setting' value 'Monoclinic' changed to 'monoclinic'
according to /home/saulius/struct/CIF-dictionaries/cif_core.dic
dictionary named 'cif_core.dic' version 2.4.1 from 2010-06-29.

Automatic conversion script
Id: cif_fix_values 1715 2011-07-08 13:25:40Z adriana 
;
_cod_original_sg_symbol_H-M 'C 2/c'
_cod_database_code 2011853
_cod_database_fobs_code 2011853

loop_
_symmetry_equiv_pos_as_xyz
'x, y, z'
'x, -y, z+1/2'
'x+1/2, y+1/2, z'
'x+1/2, -y+1/2, z+1/2'
'-x, -y, -z'
'-x, y, -z-1/2'
'-x+1/2, -y+1/2, -z'
'-x+1/2, y+1/2, -z-1/2'

loop_
_atom_site_label
_atom_site_fract_x
_atom_site_fract_y
_atom_site_fract_z
_atom_site_U_iso_or_equiv
_atom_site_adp_type
_atom_site_calc_flag
_atom_site_refinement_flags
_atom_site_occupancy
_atom_site_disorder_assembly
_atom_site_disorder_group
_atom_site_type_symbol
_atom_site_attached_hydrogens
Ni1 0.25 0.25 0 .0239(4) Uani d S 1 . . Ni 0
O1 0.1331(2) 0.6724(6) .0596(5) .0422(12) Uani d . 1 . . O 0
C1 0.2651(3) 0.5716(9) .1724(7) .0339(16) Uani d . 1 . . C 0
H1A 0.2564 0.7034 .1518 .041 Uiso calc R 1 . . H 0
H1B 0.2633 0.5444 .2717 .041 Uiso calc R 1 . . H 0
N2 0.2128(2) 0.4618(7) .0531(5) .0296(12) Uani d . 1 . . N 0
C3 0.1502(3) 0.5278(10) .0070(7) .0350(16) Uani d . 1 . . C 0
C4 0.0935(3) 0.4286(10) -.1181(8) .0477(19) Uani d . 1 . . C 0
H4A 0.0490 0.4529 -.1069 .057 Uiso calc R 1 . . H 0
H4B 0.0903 0.4824 -.2150 .057 Uiso calc R 1 . . H 0
C5 0.1009(3) 0.2303(10) -.1273(8) .0399(17) Uani d . 1 . . C 0
H5A 0.1000 0.1740 -.0344 .048 Uiso calc R 1 . . H 0
H5B 0.0606 0.1830 -.2127 .048 Uiso calc R 1 . . H 0
N6 0.1635(3) 0.1744(8) -.1461(6) .0318(13) Uani d . 1 . . N 0
H6A 0.169(3) 0.230(9) -.220(7) .038 Uiso d . 1 . . H 0
C7 0.1670(3) -0.0209(9) -.1706(7) .0397(17) Uani d . 1 . . C 0
H7A 0.1302 -0.0552 -.2674 .048 Uiso calc R 1 . . H 0
H7B 0.1589 -0.0886 -.0896 .048 Uiso calc R 1 . . H 0
O2 0.0083(2) 0.8499(6) -.0915(5) .0465(13) Uani d . 1 . . O 2

loop_
_atom_site_aniso_label
_atom_site_aniso_U_11
_atom_site_aniso_U_22
_atom_site_aniso_U_33
_atom_site_aniso_U_12
_atom_site_aniso_U_13
_atom_site_aniso_U_23
Ni1 .0207(6) .0223(6) .0244(6) .0015(6) .0037(4) -.0033(6)
O1 .038(3) .031(3) .047(3) .014(2) .005(2) -.009(2)
C1 .024(3) .026(4) .044(4) .005(3) .004(3) -.005(3)
N2 .025(3) .028(3) .031(3) .000(2) .005(2) -.002(2)
C3 .030(4) .040(4) .033(3) .001(3) .010(3) .001(3)
C4 .033(4) .051(5) .050(4) .012(4) .005(3) -.011(4)
C5 .023(3) .036(5) .058(4) -.003(3) .011(3) -.011(4)
N6 .026(3) .032(3) .033(3) .002(2) .006(2) -.005(3)
C7 .032(4) .029(4) .050(4) -.007(3) .006(3) -.010(3)
O2 .044(3) .034(3) .053(3) .012(2) .009(2) .000(2)

loop_
_atom_type_symbol
_atom_type_description
_atom_type_scat_dispersion_real
_atom_type_scat_dispersion_imag
_atom_type_scat_source
C C .0033 .0016 'International Tables Vol C Tables 4.2.6.8 and 6.1.1.4'
H H .0000 .0000 'International Tables Vol C Tables 4.2.6.8 and 6.1.1.4'
N N .0061 .0033 'International Tables Vol C Tables 4.2.6.8 and 6.1.1.4'
O O .0106 .0060 'International Tables Vol C Tables 4.2.6.8 and 6.1.1.4'
Ni Ni .3393 1.1124 'International Tables Vol C Tables 4.2.6.8 and 6.1.1.4'

loop_
_geom_angle_atom_site_label_1
_geom_angle_atom_site_label_2
_geom_angle_atom_site_label_3
_geom_angle_site_symmetry_1
_geom_angle_site_symmetry_3
_geom_angle
_geom_angle_publ_flag
N2 Ni1 N2 7 . 180 ?
N2 Ni1 N6 7 7 93.9(2) ?
N2 Ni1 N6 . 7 86.1(2) y
N2 Ni1 N6 7 . 86.1(2) ?
N2 Ni1 N6 . . 93.9(2) y
N6 Ni1 N6 7 . 180 ?
C7 C1 N2 7 . 106.4(5) ?
C3 N2 C1 . . 114.2(5) ?
C3 N2 Ni1 . . 132.4(4) ?
C1 N2 Ni1 . . 113.4(3) ?
O1 C3 N2 . . 124.4(6) ?
O1 C3 C4 . . 117.4(5) ?
N2 C3 C4 . . 118.2(6) ?
C5 C4 C3 . . 117.0(6) ?
N6 C5 C4 . . 114.2(6) ?
C5 N6 C7 . . 113.7(5) ?
C5 N6 Ni1 . . 118.3(4) ?
C7 N6 Ni1 . . 108.3(4) ?
N6 C7 C1 . 7 110.9(5) ?

loop_
_geom_bond_atom_site_label_1
_geom_bond_atom_site_label_2
_geom_bond_site_symmetry_2
_geom_bond_distance
_geom_bond_publ_flag
Ni1 N2 7 1.892(5) ?
Ni1 N2 . 1.892(5) y
Ni1 N6 7 1.902(5) ?
Ni1 N6 . 1.902(5) y
O1 C3 . 1.282(7) ?
C1 C7 7 1.470(8) ?
C1 N2 . 1.487(7) ?
N2 C3 . 1.303(7) ?
C3 C4 . 1.517(9) ?
C4 C5 . 1.470(9) ?
C5 N6 . 1.444(8) ?
N6 C7 . 1.458(8) ?
C7 C1 7 1.470(8) ?
N6 H6A . .864(10) ?
